data_7032082
loop_
_publ_author_name
'Chen, Hong'
'Zhang, Yunfeng'
'Yu, Zheng-Bao'
'Sun, Junliang'

_publ_section_title
;
 Layered V-B-O polyoxometalate nets linked by diethylenetriamine complexes
 with dangling amine groups.
;
_journal_issue 41
_journal_name_full 'Dalton transactions (Cambridge, England : 2003)'
_journal_page_first 15283
_journal_page_last 15286
_journal_paper_doi 10.1039/c4dt01533a
_journal_volume 43
_journal_year 2014
_chemical_formula_sum 'B20 O50 V6'
_chemical_formula_weight 1321.84
_chemical_name_systematic
; 
 ? 
;
_space_group_IT_number 15
_symmetry_cell_setting monoclinic
_symmetry_space_group_name_Hall '-C 2yc'
_symmetry_space_group_name_H-M 'C 1 2/c 1'
_atom_sites_solution_primary direct
_atom_sites_solution_secondary difmap
_audit_creation_method SHELXL-97
_cell_angle_alpha 90.00
_cell_angle_beta 97.256(5)
_cell_angle_gamma 90.00
_cell_formula_units_Z 4
_cell_length_a 20.1280(11)
_cell_length_b 13.3625(9)
_cell_length_c 21.5590(13)
_cell_measurement_temperature 100(2)
_cell_volume 5752.1(6)
_computing_structure_refinement 'SHELXL-97 (Sheldrick, 1997)'
_computing_structure_solution 'SHELXS-97 (Sheldrick, 1990)'
_diffrn_ambient_temperature 100(2)
_diffrn_measured_fraction_theta_full 0.927
_diffrn_measured_fraction_theta_max 0.927
_diffrn_radiation_monochromator graphite
_diffrn_radiation_source 'fine-focus sealed tube'
_diffrn_radiation_type MoK\a
_diffrn_radiation_wavelength 0.6998
_diffrn_reflns_av_R_equivalents 0.1336
_diffrn_reflns_av_sigmaI/netI 0.1435
_diffrn_reflns_limit_h_max 23
_diffrn_reflns_limit_h_min -21
_diffrn_reflns_limit_k_max 15
_diffrn_reflns_limit_k_min -15
_diffrn_reflns_limit_l_max 24
_diffrn_reflns_limit_l_min -25
_diffrn_reflns_number 20647
_diffrn_reflns_theta_full 25.03
_diffrn_reflns_theta_max 25.03
_diffrn_reflns_theta_min 1.83
_exptl_absorpt_coefficient_mu 1.040
_exptl_absorpt_correction_T_max 0.9897
_exptl_absorpt_correction_T_min 0.9795
_exptl_absorpt_correction_type multi-scan
_exptl_absorpt_process_details
;
CrysAlisPro, Agilent Technologies,
Version 1.171.35.21 (release 20-01-2012 CrysAlis171 .NET)
(compiled Jan 23 2012,18:06:46)
Empirical absorption correction using spherical harmonics,
 implemented in SCALE3 ABSPACK scaling algorithm.
;
_exptl_crystal_colour colorless
_exptl_crystal_density_diffrn 1.526
_exptl_crystal_density_method 'not measured'
_exptl_crystal_description plate
_exptl_crystal_F_000 2552
_exptl_crystal_size_max 0.02
_exptl_crystal_size_mid 0.01
_exptl_crystal_size_min 0.01
_refine_diff_density_max 1.071
_refine_diff_density_min -0.781
_refine_diff_density_rms 0.137
_refine_ls_extinction_method none
_refine_ls_goodness_of_fit_ref 0.975
_refine_ls_hydrogen_treatment constr
_refine_ls_matrix_type full
_refine_ls_number_parameters 343
_refine_ls_number_reflns 4713
_refine_ls_number_restraints 0
_refine_ls_restrained_S_all 0.975
_refine_ls_R_factor_all 0.1051
_refine_ls_R_factor_gt 0.0764
_refine_ls_shift/su_max 0.001
_refine_ls_shift/su_mean 0.000
_refine_ls_structure_factor_coef Fsqd
_refine_ls_weighting_details 'calc w=1/[\s^2^(Fo^2^)+(0.1000P)^2^+0.0000P] where P=(Fo^2^+2Fc^2^)/3'
_refine_ls_weighting_scheme calc
_refine_ls_wR_factor_gt 0.1971
_refine_ls_wR_factor_ref 0.2143
_reflns_number_gt 3106
_reflns_number_total 4713
_reflns_threshold_expression >2sigma(I)
_cod_data_source_file c4dt01533a2.cif
_cod_data_source_block st1_sq_d
_cod_depositor_comments
;
The following automatic conversions were performed:

'_symmetry_cell_setting' value 'Monoclinic' changed to 'monoclinic'
according to
/usr/data/users/saulius/crontab/automatic-downloads/rss-feeds/RSC/lib/dictionaries/cif_core.dic
dictionary named 'cif_core.dic' version 2.4.2 from 2011-04-26.

Automatic conversion script
Id: cif_fix_values 2281 2013-09-26 08:29:07Z andrius 

 Adding full bibliography for 7032080--7032082.cif.
;
_cod_original_sg_symbol_H-M C2/c
_cod_database_code 7032082

loop_
_symmetry_equiv_pos_as_xyz
'x, y, z'
'-x, y, -z+1/2'
'x+1/2, y+1/2, z'
'-x+1/2, y+1/2, -z+1/2'
'-x, -y, -z'
'x, -y, z-1/2'
'-x+1/2, -y+1/2, -z'
'x+1/2, -y+1/2, z-1/2'

loop_
_atom_site_label
_atom_site_type_symbol
_atom_site_fract_x
_atom_site_fract_y
_atom_site_fract_z
_atom_site_U_iso_or_equiv
_atom_site_adp_type
_atom_site_occupancy
_atom_site_symmetry_multiplicity
_atom_site_calc_flag
B1 B 0.3729(4) 0.6143(5) 0.1086(3) 0.0198(16) Uani 1 1 d
B2 B 0.4307(4) 0.7061(5) 0.0334(3) 0.0186(15) Uani 1 1 d
B3 B 0.5162(4) 0.8196(5) 0.0012(4) 0.0177(15) Uani 1 1 d
B4 B 0.4057(4) 0.8943(6) 0.0140(3) 0.0189(15) Uani 1 1 d
B5 B 0.2368(4) 0.6191(5) -0.1500(3) 0.0144(14) Uani 1 1 d
B6 B 0.1756(4) 0.5198(5) -0.0710(3) 0.0164(14) Uani 1 1 d
B7 B 0.2168(4) 0.4376(6) -0.1617(4) 0.0236(17) Uani 1 1 d
B8 B 0.1225(4) 0.6896(6) -0.1189(4) 0.0238(17) Uani 1 1 d
B9 B 0.2876(4) 0.7035(5) 0.1677(3) 0.0164(14) Uani 1 1 d
B10 B 0.3445(4) 0.5517(5) 0.2093(4) 0.0199(16) Uani 1 1 d
O1 O 0.5795(2) 0.8320(3) -0.0151(2) 0.0245(10) Uani 1 1 d
O2 O 0.4995(2) 0.7264(3) 0.0200(2) 0.0209(10) Uani 1 1 d
O3 O 0.4738(2) 0.8988(3) -0.0015(2) 0.0216(10) Uani 1 1 d
O4 O 0.4019(2) 0.8025(3) 0.0567(2) 0.0211(10) Uani 1 1 d
O5 O 0.4345(2) 0.6329(3) 0.0826(2) 0.0201(10) Uani 1 1 d
O6 O 0.3887(2) 0.6752(3) -0.0228(2) 0.0196(10) Uani 1 1 d
O7 O 0.3210(2) 0.5740(3) 0.0607(2) 0.0215(10) Uani 1 1 d
O8 O 0.3824(2) 0.5454(3) 0.1618(2) 0.0206(10) Uani 1 1 d
O9 O 0.3460(2) 0.7121(3) 0.13060(19) 0.0183(10) Uani 1 1 d
O10 O 0.3030(2) 0.6298(3) 0.2171(2) 0.0223(10) Uani 1 1 d
O11 O 0.3483(3) 0.4725(4) 0.2503(2) 0.0301(11) Uani 1 1 d
O12 O 0.2296(2) 0.6678(3) 0.12452(19) 0.0187(10) Uani 1 1 d
O13 O 0.1409(2) 0.6237(3) 0.0435(2) 0.0176(9) Uani 1 1 d
O14 O 0.2319(2) 0.5274(3) -0.0220(2) 0.0205(10) Uani 1 1 d
O15 O 0.2982(2) 0.6344(3) -0.10558(19) 0.0181(9) Uani 1 1 d
O16 O 0.2258(2) 0.7005(3) -0.1934(2) 0.0195(10) Uani 1 1 d
O17 O 0.2415(2) 0.5254(3) -0.18250(19) 0.0196(10) Uani 1 1 d
O18 O 0.1779(2) 0.6142(3) -0.11185(19) 0.0168(9) Uani 1 1 d
O19 O 0.1121(2) 0.5193(3) -0.0466(2) 0.0188(10) Uani 1 1 d
O20 O 0.1816(2) 0.4345(3) -0.1107(2) 0.0212(10) Uani 1 1 d
O21 O 0.2249(3) 0.3506(4) -0.1911(2) 0.0342(13) Uani 1 1 d
O22 O 0.0713(2) 0.6625(4) -0.1671(2) 0.0260(11) Uani 1 1 d
O23 O 0.3639(2) 0.4594(3) -0.0425(2) 0.0262(11) Uani 1 1 d
O24 O 0.2188(2) 0.4548(3) 0.1048(2) 0.0277(11) Uani 1 1 d
O25 O 0.0957(3) 0.7351(4) 0.1433(2) 0.0284(11) Uani 1 1 d
V1 V 0.22653(6) 0.55692(7) 0.06629(5) 0.0171(3) Uani 1 1 d
V2 V 0.32513(5) 0.56243(7) -0.02854(5) 0.0163(3) Uani 1 1 d
V3 V 0.14879(5) 0.74342(8) 0.09454(5) 0.0169(3) Uani 1 1 d

loop_
_atom_site_aniso_label
_atom_site_aniso_U_11
_atom_site_aniso_U_22
_atom_site_aniso_U_33
_atom_site_aniso_U_23
_atom_site_aniso_U_13
_atom_site_aniso_U_12
B1 0.025(4) 0.020(4) 0.017(4) 0.004(3) 0.009(3) -0.001(3)
B2 0.021(4) 0.017(3) 0.019(4) -0.002(3) 0.008(3) 0.003(3)
B3 0.013(4) 0.010(3) 0.030(4) -0.006(3) 0.005(3) -0.006(3)
B4 0.022(4) 0.024(4) 0.010(3) 0.003(3) 0.001(3) -0.006(3)
B5 0.015(4) 0.019(4) 0.011(3) -0.004(3) 0.007(3) 0.000(3)
B6 0.012(4) 0.019(3) 0.020(4) -0.002(3) 0.008(3) -0.008(3)
B7 0.025(4) 0.026(4) 0.022(4) 0.003(3) 0.011(3) 0.001(3)
B8 0.032(5) 0.021(4) 0.022(4) 0.009(3) 0.017(3) 0.007(3)
B9 0.019(4) 0.009(3) 0.020(3) 0.001(3) 0.001(3) 0.004(3)
B10 0.026(4) 0.010(3) 0.023(4) 0.004(3) -0.001(3) -0.003(3)
O1 0.021(2) 0.023(2) 0.033(3) -0.001(2) 0.014(2) -0.002(2)
O2 0.015(2) 0.019(2) 0.030(2) 0.0007(19) 0.0101(19) 0.0041(18)
O3 0.027(3) 0.016(2) 0.024(2) -0.0014(18) 0.0112(19) -0.0102(19)
O4 0.024(3) 0.015(2) 0.026(2) 0.0023(18) 0.0096(19) -0.0013(18)
O5 0.021(2) 0.018(2) 0.023(2) 0.0049(18) 0.0095(19) 0.0030(18)
O6 0.030(3) 0.012(2) 0.018(2) 0.0010(17) 0.0086(18) -0.0069(19)
O7 0.022(3) 0.030(2) 0.013(2) -0.0024(18) 0.0040(18) -0.001(2)
O8 0.023(2) 0.024(2) 0.017(2) 0.0071(18) 0.0081(18) 0.0004(19)
O9 0.022(2) 0.021(2) 0.013(2) 0.0033(18) 0.0078(18) 0.0002(18)
O10 0.029(3) 0.020(2) 0.018(2) 0.0020(18) 0.0022(19) -0.0018(19)
O11 0.036(3) 0.031(3) 0.026(2) 0.010(2) 0.013(2) 0.000(2)
O12 0.017(2) 0.021(2) 0.018(2) -0.0011(17) 0.0026(17) -0.0022(18)
O13 0.019(2) 0.015(2) 0.020(2) 0.0036(17) 0.0064(17) -0.0011(17)
O14 0.030(3) 0.017(2) 0.017(2) 0.0035(18) 0.0127(19) -0.0012(19)
O15 0.018(2) 0.021(2) 0.016(2) 0.0027(18) 0.0069(17) -0.0022(18)
O16 0.023(2) 0.018(2) 0.019(2) 0.0002(18) 0.0090(18) 0.0032(18)
O17 0.023(2) 0.021(2) 0.017(2) -0.0081(18) 0.0121(18) -0.0051(19)
O18 0.019(2) 0.014(2) 0.018(2) 0.0025(17) 0.0068(18) -0.0003(17)
O19 0.021(2) 0.016(2) 0.021(2) 0.0024(18) 0.0112(18) -0.0032(18)
O20 0.030(3) 0.016(2) 0.021(2) -0.0033(18) 0.0167(19) -0.0056(18)
O21 0.052(3) 0.023(2) 0.033(3) -0.009(2) 0.024(2) -0.009(2)
O22 0.027(3) 0.030(3) 0.021(2) -0.006(2) 0.0019(19) -0.004(2)
O23 0.029(3) 0.023(2) 0.030(3) -0.008(2) 0.015(2) 0.002(2)
O24 0.028(3) 0.025(3) 0.034(3) 0.004(2) 0.014(2) -0.001(2)
O25 0.032(3) 0.028(3) 0.027(2) 0.004(2) 0.009(2) 0.000(2)
V1 0.0201(6) 0.0148(6) 0.0180(6) 0.0018(4) 0.0087(4) -0.0003(4)
V2 0.0194(6) 0.0145(6) 0.0168(6) 0.0010(4) 0.0092(4) 0.0008(4)
V3 0.0187(6) 0.0171(6) 0.0166(6) 0.0000(4) 0.0088(4) -0.0001(4)

loop_
_atom_type_symbol
_atom_type_description
_atom_type_scat_dispersion_real
_atom_type_scat_dispersion_imag
_atom_type_scat_source
B B 0.0013 0.0007 'International Tables Vol C Tables 4.2.6.8 and 6.1.1.4'
O O 0.0106 0.0060 'International Tables Vol C Tables 4.2.6.8 and 6.1.1.4'
V V 0.3005 0.5294 'International Tables Vol C Tables 4.2.6.8 and 6.1.1.4'

loop_
_geom_angle_atom_site_label_1
_geom_angle_atom_site_label_2
_geom_angle_atom_site_label_3
_geom_angle
_geom_angle_site_symmetry_1
_geom_angle_site_symmetry_3
O8 B1 O5 112.2(5) . .
O8 B1 O7 109.3(5) . .
O5 B1 O7 110.9(5) . .
O8 B1 O9 108.4(5) . .
O5 B1 O9 109.3(5) . .
O7 B1 O9 106.6(5) . .
O5 B2 O6 113.3(6) . .
O5 B2 O2 107.8(5) . .
O6 B2 O2 110.6(5) . .
O5 B2 O4 108.7(5) . .
O6 B2 O4 108.1(5) . .
O2 B2 O4 108.3(5) . .
O3 B3 O2 123.3(6) . .
O3 B3 O1 119.5(6) . .
O2 B3 O1 117.2(6) . .
O19 B4 O3 112.6(5) 7_565 .
O19 B4 O13 112.1(6) 7_565 7_565
O3 B4 O13 109.4(5) . 7_565
O19 B4 O4 108.4(5) 7_565 .
O3 B4 O4 106.8(5) . .
O13 B4 O4 107.3(5) 7_565 .
O16 B5 O17 110.8(5) . .
O16 B5 O15 111.4(5) . .
O17 B5 O15 109.4(5) . .
O16 B5 O18 108.5(5) . .
O17 B5 O18 109.1(5) . .
O15 B5 O18 107.4(5) . .
O20 B6 O14 111.9(5) . .
O20 B6 O19 110.9(5) . .
O14 B6 O19 112.4(5) . .
O20 B6 O18 107.3(5) . .
O14 B6 O18 106.4(5) . .
O19 B6 O18 107.7(5) . .
O21 B7 O20 117.1(6) . .
O21 B7 O17 121.0(6) . .
O20 B7 O17 121.9(6) . .
O22 B8 O9 112.8(5) . 7_565
O22 B8 O4 112.7(6) . 7_565
O9 B8 O4 106.5(5) 7_565 7_565
O22 B8 O18 111.5(6) . .
O9 B8 O18 106.5(5) 7_565 .
O4 B8 O18 106.4(5) 7_565 .
O16 B9 O10 110.8(5) 7_565 .
O16 B9 O12 111.1(5) 7_565 .
O10 B9 O12 108.7(5) . .
O16 B9 O9 109.5(5) 7_565 .
O10 B9 O9 109.3(5) . .
O12 B9 O9 107.3(5) . .
O8 B10 O10 123.6(6) . .
O8 B10 O11 116.6(6) . .
O10 B10 O11 119.8(6) . .
B3 O2 B2 119.9(5) . .
B3 O3 B4 124.3(5) . .
B8 O4 B2 122.5(5) 7_565 .
B8 O4 B4 121.9(5) 7_565 .
B2 O4 B4 115.3(5) . .
B2 O5 B1 115.7(5) . .
B2 O6 V3 128.9(4) . 7_565
B2 O6 V2 125.2(4) . .
V3 O6 V2 101.1(2) 7_565 .
B1 O7 V1 127.9(4) . .
B1 O7 V2 127.4(4) . .
V1 O7 V2 102.6(2) . .
B10 O8 B1 121.5(5) . .
B8 O9 B1 122.1(5) 7_565 .
B8 O9 B9 122.2(5) 7_565 .
B1 O9 B9 115.7(5) . .
B10 O10 B9 120.5(5) . .
B9 O12 V1 127.8(4) . .
B9 O12 V3 126.8(4) . .
V1 O12 V3 103.0(2) . .
B4 O13 V3 127.6(4) 7_565 .
B4 O13 V1 125.8(4) 7_565 .
V3 O13 V1 103.2(2) . .
B6 O14 V1 126.0(4) . .
B6 O14 V2 129.1(4) . .
V1 O14 V2 101.1(2) . .
B5 O15 V2 127.4(4) . .
B5 O15 V3 126.5(4) . 7_565
V2 O15 V3 102.8(2) . 7_565
B5 O16 B9 116.5(5) . 7_565
B7 O17 B5 122.3(5) . .
B8 O18 B5 122.4(4) . .
B8 O18 B6 122.2(5) . .
B5 O18 B6 115.1(4) . .
B4 O19 B6 117.8(5) 7_565 .
B7 O20 B6 122.6(5) . .
O24 V1 O12 108.0(2) . .
O24 V1 O7 106.9(2) . .
O12 V1 O7 89.96(18) . .
O24 V1 O13 112.2(2) . .
O12 V1 O13 76.61(18) . .
O7 V1 O13 140.88(18) . .
O24 V1 O14 110.5(2) . .
O12 V1 O14 141.44(18) . .
O7 V1 O14 77.77(18) . .
O13 V1 O14 90.13(19) . .
O24 V1 V2 118.83(17) . .
O12 V1 V2 116.71(13) . .
O7 V1 V2 38.79(13) . .
O13 V1 V2 116.96(13) . .
O14 V1 V2 39.42(14) . .
O24 V1 V3 120.22(17) . .
O12 V1 V3 38.72(13) . .
O7 V1 V3 116.74(14) . .
O13 V1 V3 38.29(13) . .
O14 V1 V3 116.85(14) . .
V2 V1 V3 120.85(4) . .
O23 V2 O15 110.5(2) . .
O23 V2 O7 109.3(2) . .
O15 V2 O7 140.14(19) . .
O23 V2 O14 107.3(2) . .
O15 V2 O14 90.77(18) . .
O7 V2 O14 77.64(19) . .
O23 V2 O6 109.6(2) . .
O15 V2 O6 77.50(18) . .
O7 V2 O6 89.17(18) . .
O14 V2 O6 143.08(19) . .
O23 V2 V1 118.32(17) . .
O15 V2 V1 117.09(13) . .
O7 V2 V1 38.60(14) . .
O14 V2 V1 39.49(13) . .
O6 V2 V1 116.88(13) . .
O23 V2 V3 121.37(17) . 7_565
O15 V2 V3 38.74(13) . 7_565
O7 V2 V3 115.32(14) . 7_565
O14 V2 V3 117.54(14) . 7_565
O6 V2 V3 39.36(13) . 7_565
V1 V2 V3 120.30(4) . 7_565
O25 V3 O13 107.6(2) . .
O25 V3 O15 112.3(2) . 7_565
O13 V3 O15 140.00(18) . 7_565
O25 V3 O12 110.1(2) . .
O13 V3 O12 76.47(18) . .
O15 V3 O12 88.46(18) 7_565 .
O25 V3 O6 109.6(2) . 7_565
O13 V3 O6 90.80(18) . 7_565
O15 V3 O6 77.39(18) 7_565 7_565
O12 V3 O6 140.21(19) . 7_565
O25 V3 V1 118.59(18) . .
O13 V3 V1 38.54(13) . .
O15 V3 V1 115.02(14) 7_565 .
O12 V3 V1 38.33(13) . .
O6 V3 V1 116.87(13) 7_565 .
O25 V3 V2 122.60(18) . 7_565
O13 V3 V2 116.49(13) . 7_565
O15 V3 V2 38.46(13) 7_565 7_565
O12 V3 V2 114.28(13) . 7_565
O6 V3 V2 39.54(13) 7_565 7_565
V1 V3 V2 118.82(4) . 7_565

loop_
_geom_bond_atom_site_label_1
_geom_bond_atom_site_label_2
_geom_bond_distance
_geom_bond_site_symmetry_2
B1 O8 1.464(8) .
B1 O5 1.447(9) .
B1 O7 1.475(9) .
B1 O9 1.513(9) .
B2 O5 1.437(9) .
B2 O6 1.447(9) .
B2 O2 1.477(9) .
B2 O4 1.524(9) .
B3 O3 1.356(9) .
B3 O2 1.364(8) .
B3 O1 1.374(9) .
B4 O19 1.421(9) 7_565
B4 O3 1.454(9) .
B4 O13 1.475(8) 7_565
B4 O4 1.541(8) .
B5 O16 1.434(8) .
B5 O17 1.444(8) .
B5 O15 1.479(9) .
B5 O18 1.527(8) .
B6 O20 1.439(8) .
B6 O14 1.451(9) .
B6 O19 1.444(8) .
B6 O18 1.542(8) .
B7 O21 1.343(9) .
B7 O20 1.383(9) .
B7 O17 1.373(9) .
B8 O22 1.414(10) .
B8 O9 1.493(9) 7_565
B8 O4 1.491(9) 7_565
B8 O18 1.496(9) .
B9 O16 1.436(8) 7_565
B9 O10 1.455(8) .
B9 O12 1.478(9) .
B9 O9 1.508(9) .
B10 O8 1.354(9) .
B10 O10 1.360(9) .
B10 O11 1.375(9) .
O4 B8 1.491(9) 7_565
O6 V3 1.962(5) 7_565
O6 V2 1.970(4) .
O7 V1 1.934(5) .
O7 V2 1.942(4) .
O9 B8 1.493(9) 7_565
O12 V1 1.938(4) .
O12 V3 1.954(4) .
O13 B4 1.475(8) 7_565
O13 V3 1.937(4) .
O13 V1 1.948(4) .
O14 V1 1.960(4) .
O14 V2 1.957(5) .
O15 V2 1.936(4) .
O15 V3 1.948(4) 7_565
O16 B9 1.436(8) 7_565
O19 B4 1.421(9) 7_565
O23 V2 1.629(5) .
O24 V1 1.615(5) .
O25 V3 1.594(5) .
V1 V2 3.0247(15) .
V1 V3 3.0447(15) .
V2 V3 3.0362(14) 7_565
V3 O15 1.948(4) 7_565
V3 O6 1.962(5) 7_565
V3 V2 3.0362(14) 7_565

loop_
_platon_squeeze_void_nr
_platon_squeeze_void_average_x
_platon_squeeze_void_average_y
_platon_squeeze_void_average_z
_platon_squeeze_void_volume
_platon_squeeze_void_count_electrons
_platon_squeeze_void_content
1 -0.025 -0.014 0.011 2323 459 ' '
